data_4335420
loop_
_publ_author_name
'Andrew J. Lewis'
'Ursula J. Williams'
'Patrick J. Carroll'
'Eric J. Schelter'

_publ_section_title
;
 Tetrakis(bis(trimethylsilyl)amido)uranium(IV): Synthesis and Reactivity
;
_journal_name_full 'Inorganic Chemistry'
_journal_page_first 7326
_journal_page_last 7328
_journal_paper_doi 10.1021/ic401181j
_journal_volume 52
_journal_year 2013
_chemical_formula_sum 'C24 H72 N4 Si8 U'
_chemical_formula_weight 879.61
_space_group_IT_number 14
_symmetry_cell_setting monoclinic
_symmetry_Int_Tables_number 14
_symmetry_space_group_name_Hall '-P 2ybc'
_symmetry_space_group_name_H-M 'P 1 21/c 1'
_atom_sites_solution_hydrogens geom
_atom_sites_solution_primary direct
_audit_creation_method SHELXL-97
_cell_angle_alpha 90.00
_cell_angle_beta 90.003(2)
_cell_angle_gamma 90.00
_cell_formula_units_Z 4
_cell_length_a 15.9454(5)
_cell_length_b 11.5448(3)
_cell_length_c 23.1960(7)
_cell_measurement_temperature 143(1)
_cell_volume 4270.1(2)
_computing_data_collection 'Bruker APEX2'
_computing_data_reduction 'Bruker SAINT'
_computing_structure_refinement 'SHELXL-97 (Sheldrick, 2008)'
_computing_structure_solution 'SHELXS-97 (Sheldrick, 2008)'
_diffrn_ambient_temperature 143(1)
_diffrn_measured_fraction_theta_full 0.999
_diffrn_measured_fraction_theta_max 0.999
_diffrn_measurement_device 'CCD Area Detector'
_diffrn_measurement_device_type 'Bruker APEXII'
_diffrn_measurement_method 'phi and omega scans'
_diffrn_radiation_monochromator graphite
_diffrn_radiation_source 'sealed tube'
_diffrn_radiation_type MoK\a
_diffrn_radiation_wavelength 0.71073
_diffrn_reflns_av_R_equivalents 0.0361
_diffrn_reflns_av_sigmaI/netI 0.0232
_diffrn_reflns_limit_h_max 20
_diffrn_reflns_limit_h_min -20
_diffrn_reflns_limit_k_max 14
_diffrn_reflns_limit_k_min -14
_diffrn_reflns_limit_l_max 30
_diffrn_reflns_limit_l_min -30
_diffrn_reflns_number 80300
_diffrn_reflns_theta_full 27.52
_diffrn_reflns_theta_max 27.52
_diffrn_reflns_theta_min 1.76
_exptl_absorpt_coefficient_mu 4.045
_exptl_absorpt_correction_T_max 0.7456
_exptl_absorpt_correction_T_min 0.6247
_exptl_absorpt_correction_type multi-scan
_exptl_absorpt_process_details '(SADABS; Sheldrick, 2007)'
_exptl_crystal_density_diffrn 1.368
_exptl_crystal_F_000 1792
_exptl_crystal_size_max 0.20
_exptl_crystal_size_mid 0.08
_exptl_crystal_size_min 0.03
_refine_diff_density_max 0.603
_refine_diff_density_min -0.348
_refine_diff_density_rms 0.072
_refine_ls_extinction_method none
_refine_ls_goodness_of_fit_ref 1.011
_refine_ls_hydrogen_treatment constr
_refine_ls_matrix_type full
_refine_ls_number_parameters 359
_refine_ls_number_reflns 9817
_refine_ls_number_restraints 0
_refine_ls_restrained_S_all 1.011
_refine_ls_R_factor_all 0.0279
_refine_ls_R_factor_gt 0.0181
_refine_ls_shift/su_max 0.015
_refine_ls_shift/su_mean 0.000
_refine_ls_structure_factor_coef Fsqd
_refine_ls_weighting_details 'calc w=1/[\s^2^(Fo^2^)+(0.0181P)^2^+1.9880P] where P=(Fo^2^+2Fc^2^)/3'
_refine_ls_weighting_scheme calc
_refine_ls_wR_factor_gt 0.0378
_refine_ls_wR_factor_ref 0.0407
_reflns_number_gt 8349
_reflns_number_total 9817
_reflns_threshold_expression >2sigma(I)
_cod_data_source_file ic401181j_si_002.cif
_cod_data_source_block shelxl
_cod_original_sg_symbol_H-M 'P 21/c '
_cod_database_code 4335420

loop_
_symmetry_equiv_pos_as_xyz
'x, y, z'
'-x, y+1/2, -z+1/2'
'-x, -y, -z'
'x, -y-1/2, z-1/2'

loop_
_atom_site_label
_atom_site_type_symbol
_atom_site_fract_x
_atom_site_fract_y
_atom_site_fract_z
_atom_site_U_iso_or_equiv
_atom_site_adp_type
_atom_site_occupancy
_atom_site_symmetry_multiplicity
_atom_site_calc_flag
_atom_site_refinement_flags
U1 U 0.750525(5) 0.674485(6) 0.406457(3) 0.01579(3) Uani 1 1 d .
Si1 Si 0.87395(4) 0.76781(6) 0.29281(3) 0.02769(14) Uani 1 1 d .
Si2 Si 0.94678(4) 0.83945(6) 0.40404(3) 0.03036(15) Uani 1 1 d .
Si3 Si 0.83531(4) 0.39543(5) 0.35887(3) 0.02680(14) Uani 1 1 d .
Si4 Si 0.68476(4) 0.39389(5) 0.43244(3) 0.02439(13) Uani 1 1 d .
Si5 Si 0.62927(4) 0.89793(5) 0.35210(3) 0.02445(13) Uani 1 1 d .
Si6 Si 0.55601(4) 0.67063(5) 0.32277(3) 0.02673(14) Uani 1 1 d .
Si7 Si 0.81161(4) 0.63857(6) 0.54776(3) 0.02510(13) Uani 1 1 d .
Si8 Si 0.66358(4) 0.79103(6) 0.54123(3) 0.02699(14) Uani 1 1 d .
N1 N 0.86612(11) 0.76549(15) 0.36802(8) 0.0215(4) Uani 1 1 d .
N2 N 0.76011(10) 0.47710(15) 0.39636(7) 0.0208(4) Uani 1 1 d .
N3 N 0.63631(10) 0.74741(14) 0.35818(7) 0.0195(4) Uani 1 1 d .
N4 N 0.73828(11) 0.70861(15) 0.50353(8) 0.0210(4) Uani 1 1 d .
C1 C 0.86136(16) 0.9150(2) 0.25946(11) 0.0366(6) Uani 1 1 d .
H1A H 0.8242 0.9608 0.2827 0.055 Uiso 1 1 calc R
H1B H 0.8384 0.9070 0.2214 0.055 Uiso 1 1 calc R
H1C H 0.9150 0.9523 0.2573 0.055 Uiso 1 1 calc R
C2 C 0.78948(17) 0.6734(2) 0.26226(11) 0.0369(6) Uani 1 1 d .
H2A H 0.7822 0.6066 0.2864 0.055 Uiso 1 1 calc R
H2B H 0.8050 0.6491 0.2241 0.055 Uiso 1 1 calc R
H2C H 0.7379 0.7161 0.2606 0.055 Uiso 1 1 calc R
C3 C 0.97639(18) 0.7135(2) 0.26339(13) 0.0466(7) Uani 1 1 d .
H3A H 1.0219 0.7513 0.2829 0.070 Uiso 1 1 calc R
H3B H 0.9795 0.7301 0.2229 0.070 Uiso 1 1 calc R
H3C H 0.9802 0.6314 0.2693 0.070 Uiso 1 1 calc R
C4 C 1.03889(17) 0.7443(3) 0.42078(16) 0.0610(9) Uani 1 1 d .
H4A H 1.0237 0.6900 0.4504 0.091 Uiso 1 1 calc R
H4B H 1.0848 0.7912 0.4339 0.091 Uiso 1 1 calc R
H4C H 1.0553 0.7030 0.3867 0.091 Uiso 1 1 calc R
C5 C 0.99462(17) 0.9624(2) 0.36269(12) 0.0403(6) Uani 1 1 d .
H5A H 1.0222 0.9327 0.3290 0.060 Uiso 1 1 calc R
H5B H 1.0347 1.0017 0.3866 0.060 Uiso 1 1 calc R
H5C H 0.9514 1.0156 0.3513 0.060 Uiso 1 1 calc R
C6 C 0.90685(18) 0.9083(3) 0.47128(11) 0.0468(7) Uani 1 1 d .
H6A H 0.8847 0.9835 0.4624 0.070 Uiso 1 1 calc R
H6B H 0.9519 0.9158 0.4985 0.070 Uiso 1 1 calc R
H6C H 0.8634 0.8609 0.4876 0.070 Uiso 1 1 calc R
C7 C 0.86406(17) 0.2547(2) 0.39396(14) 0.0475(8) Uani 1 1 d .
H7A H 0.8801 0.2685 0.4332 0.071 Uiso 1 1 calc R
H7B H 0.9101 0.2201 0.3736 0.071 Uiso 1 1 calc R
H7C H 0.8167 0.2034 0.3931 0.071 Uiso 1 1 calc R
C8 C 0.80028(18) 0.3559(3) 0.28439(12) 0.0486(7) Uani 1 1 d .
H8A H 0.7419 0.3358 0.2851 0.073 Uiso 1 1 calc R
H8B H 0.8323 0.2910 0.2708 0.073 Uiso 1 1 calc R
H8C H 0.8087 0.4207 0.2591 0.073 Uiso 1 1 calc R
C9 C 0.93748(15) 0.4730(2) 0.35495(11) 0.0339(6) Uani 1 1 d .
H9A H 0.9277 0.5540 0.3486 0.051 Uiso 1 1 calc R
H9B H 0.9701 0.4422 0.3237 0.051 Uiso 1 1 calc R
H9C H 0.9674 0.4626 0.3905 0.051 Uiso 1 1 calc R
C10 C 0.72445(17) 0.3001(2) 0.49276(11) 0.0373(6) Uani 1 1 d .
H10A H 0.7413 0.2263 0.4776 0.056 Uiso 1 1 calc R
H10B H 0.6807 0.2891 0.5207 0.056 Uiso 1 1 calc R
H10C H 0.7716 0.3369 0.5108 0.056 Uiso 1 1 calc R
C11 C 0.60670(14) 0.4949(2) 0.46567(11) 0.0317(5) Uani 1 1 d .
H11A H 0.6274 0.5212 0.5023 0.048 Uiso 1 1 calc R
H11B H 0.5544 0.4551 0.4711 0.048 Uiso 1 1 calc R
H11C H 0.5983 0.5602 0.4407 0.048 Uiso 1 1 calc R
C12 C 0.62610(17) 0.2909(2) 0.38454(12) 0.0399(6) Uani 1 1 d .
H12A H 0.5912 0.3339 0.3585 0.060 Uiso 1 1 calc R
H12B H 0.5918 0.2409 0.4077 0.060 Uiso 1 1 calc R
H12C H 0.6653 0.2451 0.3629 0.060 Uiso 1 1 calc R
C13 C 0.64462(16) 0.9577(2) 0.27772(11) 0.0350(6) Uani 1 1 d .
H13A H 0.6822 0.9085 0.2566 0.052 Uiso 1 1 calc R
H13B H 0.6679 1.0342 0.2802 0.052 Uiso 1 1 calc R
H13C H 0.5916 0.9610 0.2582 0.052 Uiso 1 1 calc R
C14 C 0.71361(17) 0.96269(19) 0.39859(11) 0.0354(6) Uani 1 1 d .
H14A H 0.7198 0.9173 0.4330 0.053 Uiso 1 1 calc R
H14B H 0.6985 1.0406 0.4087 0.053 Uiso 1 1 calc R
H14C H 0.7657 0.9633 0.3778 0.053 Uiso 1 1 calc R
C15 C 0.52627(16) 0.9607(2) 0.37578(12) 0.0412(6) Uani 1 1 d .
H15A H 0.4813 0.9216 0.3563 0.062 Uiso 1 1 calc R
H15B H 0.5247 1.0417 0.3665 0.062 Uiso 1 1 calc R
H15C H 0.5201 0.9509 0.4166 0.062 Uiso 1 1 calc R
C16 C 0.46353(18) 0.6405(3) 0.37034(13) 0.0578(9) Uani 1 1 d .
H16A H 0.4781 0.5819 0.3979 0.087 Uiso 1 1 calc R
H16B H 0.4174 0.6141 0.3472 0.087 Uiso 1 1 calc R
H16C H 0.4478 0.7101 0.3902 0.087 Uiso 1 1 calc R
C17 C 0.50925(16) 0.7469(2) 0.25947(11) 0.0351(6) Uani 1 1 d .
H17A H 0.4799 0.8147 0.2724 0.053 Uiso 1 1 calc R
H17B H 0.4708 0.6961 0.2402 0.053 Uiso 1 1 calc R
H17C H 0.5530 0.7692 0.2333 0.053 Uiso 1 1 calc R
C18 C 0.59652(18) 0.5330(2) 0.29193(14) 0.0532(8) Uani 1 1 d .
H18A H 0.6210 0.5479 0.2549 0.080 Uiso 1 1 calc R
H18B H 0.5512 0.4789 0.2878 0.080 Uiso 1 1 calc R
H18C H 0.6382 0.5012 0.3172 0.080 Uiso 1 1 calc R
C19 C 0.76883(16) 0.5217(2) 0.59563(10) 0.0366(6) Uani 1 1 d .
H19A H 0.7498 0.5552 0.6312 0.055 Uiso 1 1 calc R
H19B H 0.8121 0.4660 0.6035 0.055 Uiso 1 1 calc R
H19C H 0.7228 0.4840 0.5767 0.055 Uiso 1 1 calc R
C20 C 0.89127(15) 0.5668(2) 0.50027(10) 0.0333(6) Uani 1 1 d .
H20A H 0.8700 0.4934 0.4874 0.050 Uiso 1 1 calc R
H20B H 0.9422 0.5549 0.5216 0.050 Uiso 1 1 calc R
H20C H 0.9025 0.6152 0.4675 0.050 Uiso 1 1 calc R
C21 C 0.86967(17) 0.7382(2) 0.59758(11) 0.0408(6) Uani 1 1 d .
H21A H 0.9058 0.7877 0.5755 0.061 Uiso 1 1 calc R
H21B H 0.9027 0.6933 0.6240 0.061 Uiso 1 1 calc R
H21C H 0.8303 0.7845 0.6187 0.061 Uiso 1 1 calc R
C22 C 0.56135(15) 0.7944(2) 0.50230(11) 0.0334(6) Uani 1 1 d .
H22A H 0.5713 0.7997 0.4616 0.050 Uiso 1 1 calc R
H22B H 0.5295 0.8603 0.5148 0.050 Uiso 1 1 calc R
H22C H 0.5306 0.7248 0.5105 0.050 Uiso 1 1 calc R
C23 C 0.63537(18) 0.7325(3) 0.61410(11) 0.0442(7) Uani 1 1 d .
H23A H 0.6175 0.6534 0.6104 0.066 Uiso 1 1 calc R
H23B H 0.5907 0.7778 0.6303 0.066 Uiso 1 1 calc R
H23C H 0.6835 0.7362 0.6389 0.066 Uiso 1 1 calc R
C24 C 0.69951(19) 0.9431(2) 0.55591(13) 0.0472(7) Uani 1 1 d .
H24A H 0.7550 0.9415 0.5720 0.071 Uiso 1 1 calc R
H24B H 0.6618 0.9793 0.5827 0.071 Uiso 1 1 calc R
H24C H 0.7001 0.9863 0.5205 0.071 Uiso 1 1 calc R

loop_
_atom_site_aniso_label
_atom_site_aniso_U_11
_atom_site_aniso_U_22
_atom_site_aniso_U_33
_atom_site_aniso_U_23
_atom_site_aniso_U_13
_atom_site_aniso_U_12
U1 0.01663(4) 0.01481(4) 0.01593(4) -0.00012(3) 0.00147(3) 0.00013(3)
Si1 0.0290(3) 0.0280(3) 0.0260(3) 0.0059(3) 0.0099(3) 0.0023(3)
Si2 0.0229(3) 0.0282(3) 0.0401(4) 0.0076(3) -0.0031(3) -0.0079(3)
Si3 0.0254(3) 0.0199(3) 0.0351(4) -0.0050(3) 0.0059(3) 0.0038(2)
Si4 0.0238(3) 0.0184(3) 0.0310(4) 0.0010(3) 0.0034(3) -0.0021(2)
Si5 0.0250(3) 0.0200(3) 0.0283(3) 0.0022(3) 0.0008(3) 0.0033(2)
Si6 0.0245(3) 0.0263(3) 0.0294(3) 0.0057(3) -0.0077(3) -0.0052(3)
Si7 0.0248(3) 0.0317(3) 0.0189(3) 0.0008(3) -0.0012(3) 0.0012(3)
Si8 0.0290(3) 0.0299(3) 0.0221(3) -0.0041(3) 0.0069(3) 0.0032(3)
N1 0.0196(9) 0.0200(9) 0.0249(10) 0.0033(8) 0.0025(8) 0.0002(7)
N2 0.0200(9) 0.0175(8) 0.0248(10) -0.0015(7) 0.0025(8) 0.0006(7)
N3 0.0184(9) 0.0192(9) 0.0210(9) 0.0004(7) 0.0005(7) -0.0003(7)
N4 0.0213(9) 0.0223(9) 0.0196(9) -0.0012(7) 0.0022(7) 0.0006(7)
C1 0.0341(14) 0.0394(14) 0.0364(15) 0.0124(12) 0.0083(11) 0.0000(11)
C2 0.0479(16) 0.0399(14) 0.0229(12) 0.0005(11) 0.0049(11) 0.0000(12)
C3 0.0472(17) 0.0468(16) 0.0459(17) 0.0125(13) 0.0244(14) 0.0123(13)
C4 0.0316(15) 0.0468(17) 0.104(3) 0.0223(18) -0.0245(17) -0.0096(13)
C5 0.0396(15) 0.0295(13) 0.0518(17) 0.0008(12) 0.0069(13) -0.0106(11)
C6 0.0459(17) 0.0608(18) 0.0337(15) -0.0021(13) -0.0042(13) -0.0279(14)
C7 0.0394(15) 0.0213(12) 0.082(2) 0.0038(13) 0.0210(15) 0.0089(11)
C8 0.0460(17) 0.0537(17) 0.0459(17) -0.0257(14) 0.0062(14) 0.0092(14)
C9 0.0301(13) 0.0277(12) 0.0438(15) -0.0003(11) 0.0141(11) 0.0036(10)
C10 0.0440(15) 0.0287(13) 0.0393(15) 0.0095(11) 0.0074(12) 0.0004(11)
C11 0.0245(12) 0.0307(13) 0.0399(14) 0.0033(11) 0.0077(11) 0.0005(10)
C12 0.0409(15) 0.0326(13) 0.0462(17) -0.0037(12) 0.0022(13) -0.0144(11)
C13 0.0324(13) 0.0318(13) 0.0408(15) 0.0112(11) -0.0023(11) 0.0010(11)
C14 0.0466(15) 0.0186(11) 0.0411(15) -0.0035(10) -0.0017(12) 0.0003(11)
C15 0.0403(15) 0.0334(14) 0.0499(17) 0.0020(12) 0.0076(13) 0.0142(12)
C16 0.0363(16) 0.094(2) 0.0435(17) 0.0240(17) -0.0113(13) -0.0301(16)
C17 0.0364(14) 0.0377(14) 0.0311(14) 0.0019(11) -0.0103(11) -0.0006(11)
C18 0.0481(17) 0.0266(13) 0.085(2) -0.0113(14) -0.0368(16) -0.0007(12)
C19 0.0433(15) 0.0406(14) 0.0258(13) 0.0064(11) -0.0003(12) 0.0032(12)
C20 0.0267(13) 0.0416(14) 0.0317(14) 0.0036(11) -0.0022(11) 0.0091(11)
C21 0.0415(15) 0.0499(16) 0.0308(14) -0.0040(12) -0.0114(12) -0.0031(13)
C22 0.0296(13) 0.0407(14) 0.0299(13) -0.0028(11) 0.0073(11) 0.0109(11)
C23 0.0424(16) 0.0655(19) 0.0248(14) 0.0008(13) 0.0127(12) 0.0108(14)
C24 0.0520(18) 0.0400(15) 0.0496(18) -0.0190(13) 0.0131(14) 0.0013(13)

loop_
_atom_type_symbol
_atom_type_description
_atom_type_scat_dispersion_real
_atom_type_scat_dispersion_imag
_atom_type_scat_source
C C 0.0033 0.0016 'International Tables Vol C Tables 4.2.6.8 and 6.1.1.4'
H H 0.0000 0.0000 'International Tables Vol C Tables 4.2.6.8 and 6.1.1.4'
N N 0.0061 0.0033 'International Tables Vol C Tables 4.2.6.8 and 6.1.1.4'
Si Si 0.0817 0.0704 'International Tables Vol C Tables 4.2.6.8 and 6.1.1.4'
U U -9.6767 9.6646 'International Tables Vol C Tables 4.2.6.8 and 6.1.1.4'

loop_
_geom_angle_atom_site_label_1
_geom_angle_atom_site_label_2
_geom_angle_atom_site_label_3
_geom_angle
N4 U1 N2 106.04(6)
N4 U1 N3 110.36(6)
N2 U1 N3 111.51(6)
N4 U1 N1 111.72(6)
N2 U1 N1 111.12(6)
N3 U1 N1 106.18(6)
N4 U1 Si7 27.23(4)
N2 U1 Si7 87.64(4)
N3 U1 Si7 137.06(4)
N1 U1 Si7 101.37(5)
N4 U1 Si4 87.94(4)
N2 U1 Si4 26.89(4)
N3 U1 Si4 100.83(4)
N1 U1 Si4 137.57(4)
Si7 U1 Si4 78.879(15)
N4 U1 Si5 100.48(4)
N2 U1 Si5 137.70(4)
N3 U1 Si5 26.71(4)
N1 U1 Si5 88.05(4)
Si7 U1 Si5 126.461(15)
Si4 U1 Si5 126.315(15)
N4 U1 Si1 137.93(5)
N2 U1 Si1 101.15(4)
N3 U1 Si1 88.02(4)
N1 U1 Si1 26.81(5)
Si7 U1 Si1 126.969(16)
Si4 U1 Si1 126.634(15)
Si5 U1 Si1 78.945(15)
N1 Si1 C2 108.49(10)
N1 Si1 C3 114.80(12)
C2 Si1 C3 107.10(13)
N1 Si1 C1 114.65(11)
C2 Si1 C1 107.09(12)
C3 Si1 C1 104.19(12)
N1 Si1 U1 36.40(6)
C2 Si1 U1 72.42(8)
C3 Si1 U1 131.87(9)
C1 Si1 U1 122.32(8)
N1 Si2 C6 110.83(10)
N1 Si2 C5 115.01(11)
C6 Si2 C5 104.16(12)
N1 Si2 C4 112.81(12)
C6 Si2 C4 110.15(16)
C5 Si2 C4 103.33(13)
N2 Si3 C9 111.33(10)
N2 Si3 C8 112.59(11)
C9 Si3 C8 109.46(13)
N2 Si3 C7 114.68(11)
C9 Si3 C7 102.95(12)
C8 Si3 C7 105.22(14)
N2 Si4 C11 108.14(9)
N2 Si4 C12 113.99(11)
C11 Si4 C12 107.89(12)
N2 Si4 C10 116.16(11)
C11 Si4 C10 106.04(12)
C12 Si4 C10 104.09(12)
N2 Si4 U1 36.37(6)
C11 Si4 U1 71.93(7)
C12 Si4 U1 129.91(9)
C10 Si4 U1 124.57(9)
N3 Si5 C13 115.61(10)
N3 Si5 C15 114.62(10)
C13 Si5 C15 103.97(12)
N3 Si5 C14 107.66(10)
C13 Si5 C14 106.76(11)
C15 Si5 C14 107.74(12)
N3 Si5 U1 36.24(6)
C13 Si5 U1 122.47(8)
C15 Si5 U1 132.05(9)
C14 Si5 U1 71.80(7)
N3 Si6 C18 110.93(10)
N3 Si6 C17 114.81(10)
C18 Si6 C17 103.85(13)
N3 Si6 C16 113.02(12)
C18 Si6 C16 109.97(15)
C17 Si6 C16 103.66(13)
N4 Si7 C20 108.18(10)
N4 Si7 C21 114.02(11)
C20 Si7 C21 107.39(12)
N4 Si7 C19 115.83(10)
C20 Si7 C19 106.03(12)
C21 Si7 C19 104.83(12)
N4 Si7 U1 36.77(6)
C20 Si7 U1 71.68(8)
C21 Si7 U1 130.72(9)
C19 Si7 U1 123.17(8)
N4 Si8 C22 111.27(10)
N4 Si8 C23 114.57(11)
C22 Si8 C23 103.55(12)
N4 Si8 C24 112.93(11)
C22 Si8 C24 109.60(13)
C23 Si8 C24 104.28(13)
Si1 N1 Si2 114.51(10)
Si1 N1 U1 116.78(9)
Si2 N1 U1 128.64(10)
Si4 N2 Si3 114.24(10)
Si4 N2 U1 116.74(8)
Si3 N2 U1 128.98(9)
Si5 N3 Si6 114.61(10)
Si5 N3 U1 117.05(9)
Si6 N3 U1 128.26(9)
Si7 N4 Si8 114.23(10)
Si7 N4 U1 116.00(9)
Si8 N4 U1 129.72(9)

loop_
_geom_bond_atom_site_label_1
_geom_bond_atom_site_label_2
_geom_bond_distance
U1 N4 2.2941(17)
U1 N2 2.2958(17)
U1 N3 2.2977(17)
U1 N1 2.3013(17)
U1 Si7 3.4444(6)
U1 Si4 3.4578(6)
U1 Si5 3.4616(6)
U1 Si1 3.4619(6)
Si1 N1 1.7493(19)
Si1 C2 1.872(3)
Si1 C3 1.878(3)
Si1 C1 1.878(2)
Si2 N1 1.7554(19)
Si2 C6 1.863(3)
Si2 C5 1.875(2)
Si2 C4 1.874(3)
Si3 N2 1.7559(18)
Si3 C9 1.861(2)
Si3 C8 1.872(3)
Si3 C7 1.874(3)
Si4 N2 1.7512(18)
Si4 C11 1.872(2)
Si4 C12 1.877(2)
Si4 C10 1.879(2)
Si5 N3 1.7471(18)
Si5 C13 1.874(2)
Si5 C15 1.877(2)
Si5 C14 1.879(3)
Si6 N3 1.7606(18)
Si6 C18 1.858(3)
Si6 C17 1.868(2)
Si6 C16 1.874(3)
Si7 N4 1.7532(19)
Si7 C20 1.875(2)
Si7 C21 1.875(3)
Si7 C19 1.876(2)
Si8 N4 1.7576(18)
Si8 C22 1.864(3)
Si8 C23 1.875(3)
Si8 C24 1.878(3)
